data_7057553
loop_
_publ_author_name
'Han, Hua-Bo'
'Wu, Zheng-Guang'
'Zheng, You-Xuan'

_publ_section_title
;
 Efficient bluish green electroluminescence of iridium complexes with good
 electron mobility
;
_journal_issue 16
_journal_name_full 'New Journal of Chemistry'
_journal_page_first 13351
_journal_paper_doi 10.1039/C8NJ01726C
_journal_volume 42
_journal_year 2018
_chemical_formula_moiety 'C42 H26 F8 Ir N9 O2 P2'
_chemical_formula_sum 'C42 H26 F8 Ir N9 O2 P2'
_chemical_formula_weight 1094.9
_space_group_IT_number 14
_space_group_name_Hall '-P 2ybc'
_space_group_name_H-M_alt 'P 1 21/c 1'
_symmetry_cell_setting monoclinic
_symmetry_space_group_name_Hall '-P 2ybc'
_symmetry_space_group_name_H-M 'P 1 21/c 1'
_atom_sites_solution_hydrogens geom
_atom_sites_solution_primary direct
_atom_sites_solution_secondary difmap
_audit_creation_method SHELXL-97
_audit_update_record
;
2018-02-27 deposited with the CCDC.
2018-07-04 downloaded from the CCDC.
;
_cell_angle_alpha 90.00
_cell_angle_beta 97.796(5)
_cell_angle_gamma 90.00
_cell_formula_units_Z 4
_cell_length_a 11.479(3)
_cell_length_b 15.111(4)
_cell_length_c 24.778(7)
_cell_measurement_reflns_used 7326
_cell_measurement_temperature 296(2)
_cell_measurement_theta_max 27.49
_cell_measurement_theta_min 2.241
_cell_volume 4258(2)
_computing_molecular_graphics 'Bruker SHELXTL'
_computing_publication_material 'Bruker SHELXTL'
_computing_structure_refinement 'SHELXL-97 (Sheldrick, 1997)'
_computing_structure_solution 'SHELXS-97 (Sheldrick, 1990)'
_diffrn_ambient_temperature 296(2)
_diffrn_measured_fraction_theta_full 0.994
_diffrn_measured_fraction_theta_max 0.994
_diffrn_measurement_device_type 'CCD area detector'
_diffrn_measurement_method 'phi and omega scans'
_diffrn_radiation_monochromator graphite
_diffrn_radiation_source 'fine-focus sealed tube'
_diffrn_radiation_type MoK\a
_diffrn_radiation_wavelength 0.71073
_diffrn_reflns_av_R_equivalents 0.0400
_diffrn_reflns_av_sigmaI/netI 0.0482
_diffrn_reflns_limit_h_max 14
_diffrn_reflns_limit_h_min -14
_diffrn_reflns_limit_k_max 19
_diffrn_reflns_limit_k_min -19
_diffrn_reflns_limit_l_max 20
_diffrn_reflns_limit_l_min -32
_diffrn_reflns_number 28582
_diffrn_reflns_theta_full 27.49
_diffrn_reflns_theta_max 27.49
_diffrn_reflns_theta_min 1.58
_exptl_absorpt_coefficient_mu 3.295
_exptl_crystal_colour yellow
_exptl_crystal_density_diffrn 1.708
_exptl_crystal_density_method 'not measured'
_exptl_crystal_description block
_exptl_crystal_F_000 2144
_refine_diff_density_max 1.503
_refine_diff_density_min -0.660
_refine_diff_density_rms 0.096
_refine_ls_extinction_method none
_refine_ls_goodness_of_fit_ref 1.028
_refine_ls_hydrogen_treatment mixed
_refine_ls_matrix_type full
_refine_ls_number_parameters 577
_refine_ls_number_reflns 9712
_refine_ls_number_restraints 1
_refine_ls_restrained_S_all 1.028
_refine_ls_R_factor_all 0.0626
_refine_ls_R_factor_gt 0.0413
_refine_ls_shift/su_max 0.004
_refine_ls_shift/su_mean 0.000
_refine_ls_structure_factor_coef Fsqd
_refine_ls_weighting_details 'calc w=1/[\s^2^(Fo^2^)+(0.0418P)^2^+4.5544P] where P=(Fo^2^+2Fc^2^)/3'
_refine_ls_weighting_scheme calc
_refine_ls_wR_factor_gt 0.0887
_refine_ls_wR_factor_ref 0.0969
_reflns_number_gt 7296
_reflns_number_total 9712
_reflns_threshold_expression >2sigma(I)
_cod_data_source_file c8nj01726c2.cif
_cod_data_source_block hb
_cod_depositor_comments
;
The following automatic conversions were performed:

'_symmetry_cell_setting' value 'Monoclinic' changed to 'monoclinic'
according to
/home/data/users/saulius/crontab/automatic-downloads/rss-feeds/RSC/lib/dictionaries/cif_core.dic
dictionary named 'cif_core.dic' version 2.4.2 from 2011-04-26.

Automatic conversion script
Id: cif_fix_values 4973 2017-02-22 13:04:09Z antanas 

 Adding full bibliography for 7057552--7057553.cif.
;
_cod_original_sg_symbol_H-M 'P 21/c  '
_cod_database_code 7057553

loop_
_symmetry_equiv_pos_as_xyz
'x, y, z'
'-x, y+1/2, -z+1/2'
'-x, -y, -z'
'x, -y-1/2, z-1/2'

loop_
_atom_site_label
_atom_site_type_symbol
_atom_site_fract_x
_atom_site_fract_y
_atom_site_fract_z
_atom_site_U_iso_or_equiv
_atom_site_adp_type
_atom_site_occupancy
_atom_site_symmetry_multiplicity
_atom_site_calc_flag
_atom_site_refinement_flags
Ir1 Ir 0.305699(15) 0.767441(13) 0.232921(7) 0.03962(7) Uani 1 1 d .
P1 P 0.16675(12) 0.62113(9) 0.15026(6) 0.0482(3) Uani 1 1 d .
P2 P 0.14475(12) 0.79625(9) 0.11396(5) 0.0481(3) Uani 1 1 d .
N8 N 0.4537(3) 0.8017(3) 0.20010(15) 0.0425(9) Uani 1 1 d .
N2 N 0.5038(3) 0.6841(3) 0.30325(16) 0.0479(10) Uani 1 1 d .
F4 F 0.6610(4) 0.7404(3) 0.1130(2) 0.1046(15) Uani 1 1 d .
C8 C 0.4439(4) 0.9226(3) 0.2592(2) 0.0472(12) Uani 1 1 d .
N4 N 0.3053(4) 0.8997(3) 0.32101(17) 0.0501(10) Uani 1 1 d .
C10 C 0.3491(4) 0.8747(3) 0.27581(19) 0.0436(11) Uani 1 1 d .
N6 N 0.1209(4) 0.6934(3) 0.3599(2) 0.0657(13) Uani 1 1 d .
C12 C 0.0215(5) 0.8616(4) 0.0840(2) 0.0513(12) Uani 1 1 d .
C13 C 0.0721(4) 0.5804(3) 0.1969(2) 0.0479(12) Uani 1 1 d .
C14 C 0.2579(5) 0.8075(4) 0.0709(2) 0.0544(13) Uani 1 1 d .
C15 C 0.3165(4) 0.6741(3) 0.3338(2) 0.0465(11) Uani 1 1 d .
C16 C 0.5003(4) 0.8810(3) 0.2166(2) 0.0486(12) Uani 1 1 d .
C17 C 0.5414(5) 0.6398(4) 0.3487(2) 0.0546(13) Uani 1 1 d .
N3 N 0.4327(4) 1.0260(3) 0.3310(2) 0.0658(13) Uani 1 1 d .
C19 C -0.0453(5) 0.6048(4) 0.1932(3) 0.0651(15) Uani 1 1 d .
H19 H -0.0774 0.6431 0.1657 0.078 Uiso 1 1 calc R
N9 N 0.5939(4) 0.9164(3) 0.1995(2) 0.0700(14) Uani 1 1 d .
C21 C 0.3513(5) 0.9718(3) 0.3452(2) 0.0523(13) Uani 1 1 d .
C22 C 0.5079(5) 0.7540(3) 0.1656(2) 0.0551(14) Uani 1 1 d .
H22 H 0.4789 0.6989 0.1538 0.066 Uiso 1 1 calc R
C23 C 0.3324(5) 0.8797(4) 0.0756(3) 0.0715(17) Uani 1 1 d .
H23 H 0.3202 0.9239 0.1004 0.086 Uiso 1 1 calc R
C24 C -0.0821(6) 0.8212(5) 0.0617(3) 0.083(2) Uani 1 1 d .
H24 H -0.0881 0.7598 0.0620 0.100 Uiso 1 1 calc R
C25 C 0.4784(5) 0.9993(4) 0.2863(2) 0.0642(15) Uani 1 1 d .
H25 H 0.5355 1.0341 0.2734 0.077 Uiso 1 1 calc R
C26 C 0.1176(5) 0.5251(4) 0.2389(2) 0.0609(14) Uani 1 1 d .
H26 H 0.1963 0.5085 0.2424 0.073 Uiso 1 1 calc R
C27 C 0.0464(7) 0.4942(4) 0.2758(3) 0.0801(19) Uani 1 1 d .
H27 H 0.0775 0.4572 0.3042 0.096 Uiso 1 1 calc R
C28 C 0.6059(5) 0.7872(4) 0.1480(3) 0.0665(16) Uani 1 1 d .
C29 C 0.6736(6) 0.6289(5) 0.3598(3) 0.080(2) Uani 1 1 d .
C30 C 0.1879(5) 0.5285(3) 0.1072(2) 0.0569(14) Uani 1 1 d D
N1 N 0.4816(5) 0.6077(3) 0.3860(2) 0.0705(14) Uani 1 1 d .
C33 C -0.0697(6) 0.5181(5) 0.2705(3) 0.0777(19) Uani 1 1 d .
H33 H -0.1175 0.4966 0.2950 0.093 Uiso 1 1 calc R
F1 F 0.7140(4) 0.6076(4) 0.40897(19) 0.1329(19) Uani 1 1 d .
C36 C 0.0263(5) 0.9522(4) 0.0826(2) 0.0690(16) Uani 1 1 d .
H36 H 0.0951 0.9810 0.0970 0.083 Uiso 1 1 calc R
C37 C 0.2140(10) 0.3889(6) 0.0381(4) 0.122(3) Uani 1 1 d .
H37 H 0.2238 0.3404 0.0161 0.146 Uiso 1 1 calc R
C38 C -0.0705(7) 1.0017(5) 0.0598(3) 0.085(2) Uani 1 1 d .
H38 H -0.0665 1.0632 0.0596 0.102 Uiso 1 1 calc R
C41 C 0.2939(7) 0.5057(5) 0.0949(3) 0.098(2) Uani 1 1 d .
H41 H 0.3599 0.5377 0.1095 0.118 Uiso 1 1 calc R
C42 C 0.4438(8) 0.8258(8) 0.0111(4) 0.117(3) Uani 1 1 d .
H42 H 0.5060 0.8317 -0.0091 0.141 Uiso 1 1 calc R
C43 C 0.6454(6) 0.8694(5) 0.1647(3) 0.0773(19) Uani 1 1 d .
H43 H 0.7105 0.8929 0.1510 0.093 Uiso 1 1 calc R
F2 F 0.7310(4) 0.6876(5) 0.3426(4) 0.224(5) Uani 1 1 d .
C46 C 0.4229(6) 0.8893(6) 0.0458(3) 0.088(2) Uani 1 1 d .
H46 H 0.4698 0.9397 0.0497 0.106 Uiso 1 1 calc R
C47 C 0.0920(5) 0.4820(6) 0.0822(4) 0.122(3) Uani 1 1 d D
H47 H 0.0168 0.4973 0.0890 0.146 Uiso 1 1 calc R
C48 C -0.1148(5) 0.5725(4) 0.2302(3) 0.0746(18) Uani 1 1 d .
H48 H -0.1937 0.5887 0.2271 0.089 Uiso 1 1 calc R
C49 C 0.3063(8) 0.4343(7) 0.0603(4) 0.138(4) Uani 1 1 d .
H49 H 0.3808 0.4186 0.0528 0.165 Uiso 1 1 calc R
O2 O 0.1923(3) 0.8384(2) 0.16833(13) 0.0496(8) Uani 1 1 d .
O1 O 0.2853(3) 0.6464(2) 0.18233(14) 0.0471(8) Uani 1 1 d .
N7 N 0.1677(3) 0.7461(3) 0.27515(17) 0.0443(10) Uani 1 1 d .
F8 F -0.1269(3) 0.8053(3) 0.2870(2) 0.1070(15) Uani 1 1 d .
N5 N 0.0985(4) 0.6976(3) 0.1148(2) 0.0620(12) Uani 1 1 d .
C55 C 0.3880(4) 0.7016(3) 0.29457(19) 0.0421(11) Uani 1 1 d .
C56 C 0.1952(4) 0.7044(3) 0.3240(2) 0.0480(12) Uani 1 1 d .
C57 C -0.0187(5) 0.7711(4) 0.2998(3) 0.0691(17) Uani 1 1 d .
C58 C 0.0133(6) 0.7273(4) 0.3476(3) 0.0753(19) Uani 1 1 d .
H58 H -0.0408 0.7209 0.3720 0.090 Uiso 1 1 calc R
C59 C 0.0601(5) 0.7809(3) 0.2636(3) 0.0576(14) Uani 1 1 d .
H59 H 0.0391 0.8114 0.2311 0.069 Uiso 1 1 calc R
C60 C 0.3656(5) 0.6257(4) 0.3772(2) 0.0661(16) Uani 1 1 d .
H60 H 0.3176 0.6043 0.4016 0.079 Uiso 1 1 calc R
F7 F 0.2728(7) 1.0708(4) 0.4030(2) 0.181(3) Uani 1 1 d .
C62 C 0.2803(8) 0.7425(5) 0.0348(3) 0.093(2) Uani 1 1 d .
H62 H 0.2333 0.6923 0.0300 0.112 Uiso 1 1 calc R
C63 C 0.3110(7) 0.9936(5) 0.3989(3) 0.0740(17) Uani 1 1 d .
F5 F 0.2200(6) 0.9493(4) 0.4090(2) 0.175(3) Uani 1 1 d .
F6 F 0.3851(5) 0.9795(7) 0.43816(19) 0.227(5) Uani 1 1 d .
C66 C -0.1703(6) 0.9603(6) 0.0378(3) 0.083(2) Uani 1 1 d .
H66 H -0.2342 0.9934 0.0220 0.100 Uiso 1 1 calc R
C67 C -0.1778(6) 0.8721(6) 0.0387(3) 0.100(2) Uani 1 1 d .
H67 H -0.2472 0.8444 0.0239 0.119 Uiso 1 1 calc R
C68 C 0.3756(11) 0.7534(8) 0.0051(4) 0.130(4) Uani 1 1 d .
H68 H 0.3916 0.7095 -0.0191 0.156 Uiso 1 1 calc R
C69 C 0.1068(10) 0.4127(7) 0.0472(4) 0.145(4) Uani 1 1 d .
H69 H 0.0415 0.3826 0.0299 0.174 Uiso 1 1 calc R
F3 F 0.7021(4) 0.5562(5) 0.3331(2) 0.159(3) Uani 1 1 d .

loop_
_atom_site_aniso_label
_atom_site_aniso_U_11
_atom_site_aniso_U_22
_atom_site_aniso_U_33
_atom_site_aniso_U_23
_atom_site_aniso_U_13
_atom_site_aniso_U_12
Ir1 0.03607(10) 0.04153(11) 0.04046(11) 0.00419(8) 0.00235(7) -0.00272(8)
P1 0.0479(7) 0.0435(7) 0.0519(8) 0.0006(6) 0.0021(6) -0.0081(6)
P2 0.0480(7) 0.0486(7) 0.0454(7) 0.0074(6) -0.0017(6) -0.0016(6)
N8 0.040(2) 0.046(2) 0.040(2) 0.0091(18) 0.0029(18) -0.0025(18)
N2 0.042(2) 0.054(3) 0.046(2) 0.0040(19) 0.0031(19) 0.0039(19)
F4 0.100(3) 0.096(3) 0.134(4) -0.014(3) 0.072(3) -0.006(2)
C8 0.051(3) 0.044(3) 0.045(3) 0.003(2) 0.001(2) -0.011(2)
N4 0.051(2) 0.047(2) 0.051(3) 0.002(2) 0.005(2) 0.0045(19)
C10 0.044(3) 0.043(3) 0.042(3) 0.005(2) -0.001(2) 0.001(2)
N6 0.055(3) 0.077(3) 0.068(3) 0.008(3) 0.019(2) -0.009(2)
C12 0.050(3) 0.062(3) 0.040(3) 0.005(2) -0.002(2) 0.002(2)
C13 0.047(3) 0.039(3) 0.057(3) -0.005(2) 0.006(2) -0.009(2)
C14 0.060(3) 0.056(3) 0.045(3) 0.011(3) -0.001(2) 0.004(3)
C15 0.045(3) 0.049(3) 0.045(3) 0.001(2) 0.004(2) -0.003(2)
C16 0.049(3) 0.052(3) 0.043(3) 0.007(2) 0.002(2) -0.010(2)
C17 0.057(3) 0.053(3) 0.052(3) 0.004(2) 0.000(3) 0.007(3)
N3 0.073(3) 0.059(3) 0.064(3) -0.007(2) 0.004(3) -0.012(2)
C19 0.052(3) 0.059(4) 0.084(4) -0.002(3) 0.005(3) -0.009(3)
N9 0.068(3) 0.073(3) 0.072(3) -0.003(3) 0.022(3) -0.024(3)
C21 0.060(3) 0.048(3) 0.047(3) 0.000(2) 0.003(3) 0.001(3)
C22 0.053(3) 0.054(3) 0.061(3) 0.005(2) 0.017(3) 0.000(2)
C23 0.068(4) 0.078(4) 0.068(4) 0.021(3) 0.007(3) -0.002(3)
C24 0.069(4) 0.074(4) 0.098(5) 0.022(4) -0.019(4) -0.004(3)
C25 0.070(4) 0.060(4) 0.064(4) 0.003(3) 0.014(3) -0.019(3)
C26 0.061(3) 0.052(3) 0.072(4) 0.007(3) 0.014(3) -0.005(3)
C27 0.091(5) 0.064(4) 0.089(5) 0.018(4) 0.025(4) -0.003(4)
C28 0.061(4) 0.070(4) 0.074(4) 0.002(3) 0.030(3) 0.000(3)
C29 0.061(4) 0.099(5) 0.080(5) 0.027(4) 0.007(4) 0.024(4)
C30 0.060(3) 0.055(3) 0.055(3) -0.004(3) 0.006(3) -0.011(3)
N1 0.070(3) 0.083(4) 0.058(3) 0.023(3) 0.004(3) 0.006(3)
C33 0.082(5) 0.074(4) 0.084(5) -0.007(4) 0.034(4) -0.022(4)
F1 0.083(3) 0.225(6) 0.081(3) 0.016(3) -0.026(2) 0.042(3)
C36 0.064(4) 0.071(4) 0.068(4) -0.006(3) -0.004(3) 0.011(3)
C37 0.135(8) 0.118(7) 0.113(7) -0.057(6) 0.020(7) -0.010(7)
C38 0.112(6) 0.069(4) 0.070(4) -0.002(3) -0.002(4) 0.036(4)
C41 0.075(5) 0.111(6) 0.104(6) -0.039(5) -0.002(4) 0.001(4)
C42 0.088(6) 0.180(11) 0.088(6) 0.032(7) 0.025(5) -0.009(7)
C43 0.068(4) 0.088(5) 0.082(5) 0.003(4) 0.031(4) -0.018(4)
F2 0.045(3) 0.221(7) 0.389(11) 0.197(8) -0.029(4) -0.023(3)
C46 0.071(5) 0.113(6) 0.079(5) 0.034(5) 0.006(4) -0.009(4)
C47 0.072(5) 0.133(7) 0.160(9) -0.086(7) 0.013(5) -0.019(5)
C48 0.048(3) 0.076(4) 0.103(5) -0.013(4) 0.024(4) -0.015(3)
C49 0.094(6) 0.164(9) 0.151(9) -0.087(8) 0.001(6) 0.022(6)
O2 0.053(2) 0.051(2) 0.0412(19) 0.0068(15) -0.0061(16) 0.0036(16)
O1 0.0456(19) 0.0411(18) 0.054(2) -0.0015(15) 0.0057(16) -0.0025(14)
N7 0.038(2) 0.045(2) 0.051(2) -0.0021(17) 0.0086(19) -0.0080(16)
F8 0.049(2) 0.120(3) 0.159(4) 0.033(3) 0.037(2) 0.017(2)
N5 0.057(3) 0.055(3) 0.069(3) 0.009(2) -0.012(2) -0.007(2)
C55 0.046(3) 0.037(2) 0.043(3) -0.002(2) 0.005(2) -0.008(2)
C56 0.049(3) 0.046(3) 0.050(3) 0.000(2) 0.011(2) -0.010(2)
C57 0.039(3) 0.068(4) 0.102(5) 0.005(4) 0.014(3) 0.002(3)
C58 0.053(4) 0.090(5) 0.088(5) -0.001(4) 0.031(4) -0.013(3)
C59 0.044(3) 0.056(3) 0.072(4) 0.002(3) 0.008(3) -0.004(2)
C60 0.067(4) 0.077(4) 0.058(4) 0.022(3) 0.019(3) 0.003(3)
F7 0.335(9) 0.112(4) 0.115(4) -0.010(3) 0.105(5) 0.058(5)
C62 0.119(7) 0.098(6) 0.067(5) -0.018(4) 0.028(5) -0.018(4)
C63 0.093(5) 0.067(4) 0.062(4) -0.008(3) 0.015(4) -0.002(4)
F5 0.207(6) 0.200(6) 0.144(5) -0.082(4) 0.113(5) -0.085(5)
F6 0.131(5) 0.500(14) 0.048(3) -0.008(5) 0.005(3) 0.124(7)
C66 0.075(5) 0.118(6) 0.055(4) 0.013(4) 0.002(3) 0.039(4)
C67 0.062(4) 0.129(7) 0.099(6) 0.023(5) -0.022(4) -0.003(4)
C68 0.143(9) 0.167(10) 0.089(7) -0.029(6) 0.053(7) 0.010(7)
C69 0.120(8) 0.149(9) 0.163(10) -0.093(8) 0.004(7) -0.036(7)
F3 0.087(3) 0.256(7) 0.133(5) -0.042(5) 0.007(3) 0.071(4)

loop_
_atom_type_symbol
_atom_type_description
_atom_type_scat_dispersion_real
_atom_type_scat_dispersion_imag
_atom_type_scat_source
C C 0.0033 0.0016 'International Tables Vol C Tables 4.2.6.8 and 6.1.1.4'
H H 0.0000 0.0000 'International Tables Vol C Tables 4.2.6.8 and 6.1.1.4'
N N 0.0061 0.0033 'International Tables Vol C Tables 4.2.6.8 and 6.1.1.4'
O O 0.0106 0.0060 'International Tables Vol C Tables 4.2.6.8 and 6.1.1.4'
F F 0.0171 0.0103 'International Tables Vol C Tables 4.2.6.8 and 6.1.1.4'
P P 0.1023 0.0942 'International Tables Vol C Tables 4.2.6.8 and 6.1.1.4'
Ir Ir -1.4442 7.9887 'International Tables Vol C Tables 4.2.6.8 and 6.1.1.4'

loop_
_geom_angle_atom_site_label_1
_geom_angle_atom_site_label_2
_geom_angle_atom_site_label_3
_geom_angle
C55 Ir1 C10 86.40(19)
C55 Ir1 N7 81.12(18)
C10 Ir1 N7 90.58(18)
C55 Ir1 N8 95.73(17)
C10 Ir1 N8 80.99(18)
N7 Ir1 N8 171.20(16)
C55 Ir1 O2 172.59(16)
C10 Ir1 O2 94.18(16)
N7 Ir1 O2 91.48(15)
N8 Ir1 O2 91.66(14)
C55 Ir1 O1 91.40(16)
C10 Ir1 O1 171.20(16)
N7 Ir1 O1 97.50(14)
N8 Ir1 O1 90.77(14)
O2 Ir1 O1 89.10(12)
O1 P1 N5 116.3(2)
O1 P1 C30 108.7(2)
N5 P1 C30 109.5(3)
O1 P1 C13 108.9(2)
N5 P1 C13 108.0(3)
C30 P1 C13 104.9(2)
O2 P2 N5 117.6(2)
O2 P2 C14 106.5(2)
N5 P2 C14 111.6(3)
O2 P2 C12 107.6(2)
N5 P2 C12 106.0(3)
C14 P2 C12 107.1(2)
C22 N8 C16 118.1(4)
C22 N8 Ir1 127.1(4)
C16 N8 Ir1 114.8(3)
C17 N2 C55 115.8(4)
C25 C8 C10 118.3(5)
C25 C8 C16 126.4(5)
C10 C8 C16 115.2(4)
C21 N4 C10 116.0(4)
N4 C10 C8 119.3(4)
N4 C10 Ir1 125.9(4)
C8 C10 Ir1 114.4(4)
C56 N6 C58 117.4(5)
C36 C12 C24 117.8(5)
C36 C12 P2 121.7(4)
C24 C12 P2 120.5(5)
C26 C13 C19 118.4(5)
C26 C13 P1 119.4(4)
C19 C13 P1 122.1(4)
C62 C14 C23 116.8(6)
C62 C14 P2 122.2(5)
C23 C14 P2 120.9(5)
C60 C15 C55 119.0(5)
C60 C15 C56 125.9(5)
C55 C15 C56 115.1(4)
N9 C16 N8 124.6(5)
N9 C16 C8 121.3(5)
N8 C16 C8 114.0(4)
N1 C17 N2 129.7(5)
N1 C17 C29 116.0(5)
N2 C17 C29 114.2(5)
C21 N3 C25 113.5(5)
C48 C19 C13 120.3(6)
C48 C19 H19 119.9
C13 C19 H19 119.9
C43 N9 C16 116.7(5)
N4 C21 N3 130.0(5)
N4 C21 C63 115.5(5)
N3 C21 C63 114.4(5)
N8 C22 C28 119.1(5)
N8 C22 H22 120.5
C28 C22 H22 120.5
C46 C23 C14 123.1(7)
C46 C23 H23 118.4
C14 C23 H23 118.4
C12 C24 C67 120.3(7)
C12 C24 H24 119.8
C67 C24 H24 119.8
N3 C25 C8 122.4(5)
N3 C25 H25 118.8
C8 C25 H25 118.8
C13 C26 C27 120.3(6)
C13 C26 H26 119.9
C27 C26 H26 119.9
C33 C27 C26 120.0(6)
C33 C27 H27 120.0
C26 C27 H27 120.0
F4 C28 C22 119.8(6)
F4 C28 C43 120.5(5)
C22 C28 C43 119.7(6)
F2 C29 F1 111.8(8)
F2 C29 F3 104.2(8)
F1 C29 F3 100.4(6)
F2 C29 C17 115.7(6)
F1 C29 C17 115.1(6)
F3 C29 C17 107.7(6)
C41 C30 C47 117.4(6)
C41 C30 P1 122.5(4)
C47 C30 P1 120.0(5)
C17 N1 C60 114.2(5)
C48 C33 C27 120.3(6)
C48 C33 H33 119.8
C27 C33 H33 119.8
C12 C36 C38 120.9(6)
C12 C36 H36 119.5
C38 C36 H36 119.5
C49 C37 C69 120.0(9)
C49 C37 H37 120.0
C69 C37 H37 120.0
C66 C38 C36 119.9(7)
C66 C38 H38 120.0
C36 C38 H38 120.0
C30 C41 C49 120.7(7)
C30 C41 H41 119.6
C49 C41 H41 119.6
C46 C42 C68 120.4(9)
C46 C42 H42 119.8
C68 C42 H42 119.8
N9 C43 C28 121.7(6)
N9 C43 H43 119.1
C28 C43 H43 119.1
C42 C46 C23 119.4(8)
C42 C46 H46 120.3
C23 C46 H46 120.3
C30 C47 C69 120.5(7)
C30 C47 H47 119.7
C69 C47 H47 119.7
C33 C48 C19 120.7(6)
C33 C48 H48 119.7
C19 C48 H48 119.7
C37 C49 C41 120.9(9)
C37 C49 H49 119.5
C41 C49 H49 119.5
P2 O2 Ir1 123.05(19)
P1 O1 Ir1 121.26(18)
C59 N7 C56 117.9(5)
C59 N7 Ir1 126.0(4)
C56 N7 Ir1 115.2(3)
P2 N5 P1 123.3(3)
N2 C55 C15 119.0(4)
N2 C55 Ir1 126.0(3)
C15 C55 Ir1 114.9(3)
N6 C56 N7 124.2(5)
N6 C56 C15 122.5(5)
N7 C56 C15 113.3(4)
F8 C57 C58 121.6(6)
F8 C57 C59 118.5(6)
C58 C57 C59 119.9(6)
N6 C58 C57 121.1(6)
N6 C58 H58 119.4
C57 C58 H58 119.4
N7 C59 C57 119.4(6)
N7 C59 H59 120.3
C57 C59 H59 120.3
N1 C60 C15 122.1(5)
N1 C60 H60 118.9
C15 C60 H60 118.9
C14 C62 C68 118.9(8)
C14 C62 H62 120.6
C68 C62 H62 120.6
F6 C63 F7 108.0(8)
F6 C63 F5 104.5(7)
F7 C63 F5 99.5(7)
F6 C63 C21 113.8(6)
F7 C63 C21 115.4(6)
F5 C63 C21 114.3(6)
C67 C66 C38 120.5(6)
C67 C66 H66 119.7
C38 C66 H66 119.7
C66 C67 C24 120.5(7)
C66 C67 H67 119.8
C24 C67 H67 119.8
C42 C68 C62 121.4(9)
C42 C68 H68 119.3
C62 C68 H68 119.3
C37 C69 C47 120.3(8)
C37 C69 H69 119.8
C47 C69 H69 119.8

loop_
_geom_bond_atom_site_label_1
_geom_bond_atom_site_label_2
_geom_bond_distance
Ir1 C55 1.956(5)
Ir1 C10 1.965(5)
Ir1 N7 2.039(4)
Ir1 N8 2.046(4)
Ir1 O2 2.200(3)
Ir1 O1 2.212(3)
P1 O1 1.529(3)
P1 N5 1.593(5)
P1 C30 1.796(5)
P1 C13 1.799(5)
P2 O2 1.523(3)
P2 N5 1.583(5)
P2 C14 1.798(6)
P2 C12 1.801(5)
N8 C22 1.334(7)
N8 C16 1.353(6)
N2 C17 1.331(6)
N2 C55 1.344(6)
F4 C28 1.343(7)
C8 C25 1.369(7)
C8 C10 1.414(6)
C8 C16 1.454(7)
N4 C21 1.319(6)
N4 C10 1.342(6)
N6 C56 1.323(6)
N6 C58 1.334(8)
C12 C36 1.371(8)
C12 C24 1.383(8)
C13 C26 1.380(7)
C13 C19 1.389(7)
C14 C62 1.376(9)
C14 C23 1.381(8)
C15 C60 1.358(7)
C15 C55 1.417(6)
C15 C56 1.455(7)
C16 N9 1.321(6)
C17 N1 1.317(7)
C17 C29 1.514(8)
N3 C21 1.326(7)
N3 C25 1.350(7)
C19 C48 1.383(8)
C19 H19 0.9300
N9 C43 1.319(8)
C21 C63 1.503(8)
C22 C28 1.356(8)
C22 H22 0.9300
C23 C46 1.362(9)
C23 H23 0.9300
C24 C67 1.399(9)
C24 H24 0.9300
C25 H25 0.9300
C26 C27 1.388(8)
C26 H26 0.9300
C27 C33 1.370(9)
C27 H27 0.9300
C28 C43 1.367(9)
C29 F2 1.215(8)
C29 F1 1.284(7)
C29 F3 1.346(9)
C30 C41 1.339(8)
C30 C47 1.3798(11)
N1 C60 1.347(7)
C33 C48 1.343(9)
C33 H33 0.9300
C36 C38 1.394(8)
C36 H36 0.9300
C37 C49 1.319(12)
C37 C69 1.329(12)
C37 H37 0.9300
C38 C66 1.354(10)
C38 H38 0.9300
C41 C49 1.396(10)
C41 H41 0.9300
C42 C46 1.332(12)
C42 C68 1.341(13)
C42 H42 0.9300
C43 H43 0.9300
C46 H46 0.9300
C47 C69 1.386(11)
C47 H47 0.9300
C48 H48 0.9300
C49 H49 0.9300
N7 C59 1.337(7)
N7 C56 1.362(6)
F8 C57 1.343(7)
C57 C58 1.362(10)
C57 C59 1.367(8)
C58 H58 0.9300
C59 H59 0.9300
C60 H60 0.9300
F7 C63 1.256(8)
C62 C68 1.408(12)
C62 H62 0.9300
C63 F6 1.221(8)
C63 F5 1.293(8)
C66 C67 1.335(10)
C66 H66 0.9300
C67 H67 0.9300
C68 H68 0.9300
C69 H69 0.9300
